data_1517094
loop_
_publ_author_name
'Coughlin, Jessica E.'
'Zhugayevych, Andriy'
'Bakus, Ronald C.'
'van der Poll, Thomas S.'
'Welch, Gregory C.'
'Teat, Simon J.'
'Bazan, Guillermo C.'
'Tretiak, Sergei'

_publ_section_title
;
 A Combined Experimental and Theoretical Study of Conformational
 Preferences of Molecular Semiconductors
;
_journal_issue 29
_journal_name_full 'The Journal of Physical Chemistry C'
_journal_page_first 15610
_journal_paper_doi 10.1021/jp506172a
_journal_volume 118
_journal_year 2014
_chemical_formula_sum 'C42 H42 N6 S6 Si'
_chemical_formula_weight 851.27
_chemical_name_systematic
;
 ?
;
_space_group_IT_number 2
_symmetry_cell_setting triclinic
_symmetry_space_group_name_Hall '-P 1'
_symmetry_space_group_name_H-M 'P -1'
_atom_sites_solution_hydrogens geom
_atom_sites_solution_primary direct
_atom_sites_solution_secondary difmap
_audit_creation_method SHELXL-97
_cell_angle_alpha 67.272(2)
_cell_angle_beta 88.286(2)
_cell_angle_gamma 71.732(2)
_cell_formula_units_Z 2
_cell_length_a 10.4822(7)
_cell_length_b 13.6007(9)
_cell_length_c 16.4254(11)
_cell_measurement_reflns_used 9960
_cell_measurement_temperature 100(2)
_cell_measurement_theta_max 33.58
_cell_measurement_theta_min 3.07
_cell_volume 2039.9(2)
_computing_cell_refinement 'Bruker SAINT v7.68a'
_computing_data_collection 'Bruker APEX 2'
_computing_data_reduction 'Bruker SAINT v7.68a'
_computing_molecular_graphics 'Bruker SHELXTL'
_computing_publication_material 'Bruker SHELXTL & local programs'
_computing_structure_refinement 'Bruker SHELXTL'
_computing_structure_solution 'Bruker SHELXTL'
_diffrn_ambient_temperature 100(2)
_diffrn_measured_fraction_theta_full 0.981
_diffrn_measured_fraction_theta_max 0.981
_diffrn_measurement_device_type 'Bruker APEX II CCD diffractometer'
_diffrn_measurement_method '\w rotation with narrow frames'
_diffrn_radiation_monochromator 'silicon 111'
_diffrn_radiation_source 'Advanced Light Source station 11.3.1'
_diffrn_radiation_type synchrotron
_diffrn_radiation_wavelength 0.77490
_diffrn_reflns_av_R_equivalents 0.0555
_diffrn_reflns_av_sigmaI/netI 0.0754
_diffrn_reflns_limit_h_max 14
_diffrn_reflns_limit_h_min -14
_diffrn_reflns_limit_k_max 19
_diffrn_reflns_limit_k_min -19
_diffrn_reflns_limit_l_max 23
_diffrn_reflns_limit_l_min -23
_diffrn_reflns_number 29769
_diffrn_reflns_theta_full 33.62
_diffrn_reflns_theta_max 33.62
_diffrn_reflns_theta_min 3.08
_diffrn_standards_number 0
_exptl_absorpt_coefficient_mu 0.508
_exptl_absorpt_correction_T_max 0.94
_exptl_absorpt_correction_T_min 0.75
_exptl_absorpt_correction_type multi-scan
_exptl_absorpt_process_details 'SADABS 2008/1 Bruker AXS Madison WI USA'
_exptl_crystal_colour orange
_exptl_crystal_density_diffrn 1.386
_exptl_crystal_density_method 'not measured'
_exptl_crystal_description lath
_exptl_crystal_F_000 892
_exptl_crystal_size_max 0.44
_exptl_crystal_size_mid 0.11
_exptl_crystal_size_min 0.02
_refine_diff_density_max 1.507
_refine_diff_density_min -1.147
_refine_diff_density_rms 0.097
_refine_ls_extinction_method none
_refine_ls_goodness_of_fit_ref 1.026
_refine_ls_hydrogen_treatment constr
_refine_ls_matrix_type full
_refine_ls_number_parameters 657
_refine_ls_number_reflns 12218
_refine_ls_number_restraints 784
_refine_ls_restrained_S_all 1.135
_refine_ls_R_factor_all 0.0745
_refine_ls_R_factor_gt 0.0663
_refine_ls_shift/su_max 0.001
_refine_ls_shift/su_mean 0.000
_refine_ls_structure_factor_coef Fsqd
_refine_ls_weighting_details 'calc w=1/[\s^2^(Fo^2^)+(0.1112P)^2^+1.4086P] where P=(Fo^2^+2Fc^2^)/3'
_refine_ls_weighting_scheme calc
_refine_ls_wR_factor_gt 0.1908
_refine_ls_wR_factor_ref 0.2004
_reflns_number_gt 10283
_reflns_number_total 12218
_reflns_threshold_expression I>2\s(I)
_cod_data_source_file jp506172a_si_002.cif
_cod_data_source_block rcb_g7p_nmr
_cod_depositor_comments 'Adding full bibliography for 1517090--1517095.cif.'
_cod_original_sg_symbol_H-M P-1
_cod_database_code 1517094

loop_
_symmetry_equiv_pos_as_xyz
'x, y, z'
'-x, -y, -z'

loop_
_atom_site_label
_atom_site_type_symbol
_atom_site_fract_x
_atom_site_fract_y
_atom_site_fract_z
_atom_site_U_iso_or_equiv
_atom_site_adp_type
_atom_site_occupancy
_atom_site_symmetry_multiplicity
_atom_site_calc_flag
_atom_site_refinement_flags
_atom_site_disorder_assembly
_atom_site_disorder_group
S1 S 0.1417(2) 0.04292(13) 1.01212(12) 0.0486(5) Uani 0.75 1 d PDU A 1
C1 C 0.1416(7) 0.0063(5) 1.1251(3) 0.0436(12) Uani 0.75 1 d PDU A 1
H1 H 0.1455 -0.0666 1.1666 0.052 Uiso 0.75 1 calc PR A 1
C2 C 0.1354(7) 0.0920(5) 1.1472(4) 0.0403(12) Uani 0.75 1 d PDU A 1
H2 H 0.1428 0.0861 1.2066 0.048 Uiso 0.75 1 calc PR A 1
C3 C 0.1170(13) 0.1911(11) 1.0728(7) 0.053(2) Uani 0.75 1 d PDU A 1
H3 H 0.0945 0.2629 1.0758 0.064 Uiso 0.75 1 calc PR A 1
C4 C 0.1345(3) 0.1761(2) 0.99296(17) 0.0306(5) Uani 1 1 d DU . .
S1' S 0.1393(8) 0.1945(7) 1.0820(5) 0.0376(10) Uani 0.25 1 d PDU A 2
C1' C 0.116(3) 0.0698(15) 1.1466(12) 0.043(3) Uani 0.25 1 d PDU A 2
H1' H 0.1031 0.0485 1.2077 0.051 Uiso 0.25 1 calc PR A 2
C2' C 0.118(2) 0.0058(14) 1.1025(10) 0.044(3) Uani 0.25 1 d PDU A 2
H2' H 0.1132 -0.0684 1.1282 0.053 Uiso 0.25 1 calc PR A 2
C3' C 0.1290(12) 0.0625(11) 1.0134(10) 0.0179(19) Uani 0.25 1 d PDU A 2
H3' H 0.1324 0.0314 0.9703 0.021 Uiso 0.25 1 calc PR A 2
C5 C 0.1318(2) 0.2588(2) 0.90406(16) 0.0258(4) Uani 1 1 d U A .
C6 C 0.0924(2) 0.37779(19) 0.88192(15) 0.0238(4) Uani 1 1 d . . .
N3 N 0.0515(2) 0.43159(17) 0.93661(13) 0.0259(4) Uani 1 1 d . A .
S2 S 0.01923(6) 0.56429(5) 0.87616(4) 0.02735(14) Uani 1 1 d . . .
N2 N 0.0527(2) 0.56207(17) 0.78066(13) 0.0268(4) Uani 1 1 d . A .
C7 C 0.0930(2) 0.4527(2) 0.79238(15) 0.0241(4) Uani 1 1 d . A .
C8 C 0.1320(2) 0.4085(2) 0.72587(15) 0.0252(4) Uani 1 1 d . . .
C9 C 0.1665(2) 0.2286(2) 0.83349(16) 0.0287(4) Uani 1 1 d . . .
H9 H 0.1926 0.1503 0.8458 0.034 Uiso 1 1 calc R A .
N1 N 0.1675(2) 0.29819(18) 0.74861(14) 0.0281(4) Uani 1 1 d . A .
C10 C 0.1348(2) 0.4781(2) 0.63381(15) 0.0254(4) Uani 1 1 d . A .
C11 C 0.1013(2) 0.5941(2) 0.58953(16) 0.0278(4) Uani 1 1 d . . .
H11 H 0.0716 0.6453 0.6178 0.033 Uiso 1 1 calc R A .
C12 C 0.1161(2) 0.6283(2) 0.49805(16) 0.0277(4) Uani 1 1 d . A .
Si1 Si 0.10224(8) 0.75817(6) 0.39502(5) 0.03205(17) Uani 1 1 d . . .
C13 C 0.1612(2) 0.5351(2) 0.47526(15) 0.0253(4) Uani 1 1 d . . .
S3 S 0.18469(6) 0.40939(5) 0.56253(4) 0.02658(14) Uani 1 1 d . A .
C14 C 0.1814(2) 0.55846(19) 0.38294(15) 0.0252(4) Uani 1 1 d . A .
C15 C 0.1555(3) 0.6709(2) 0.32685(16) 0.0294(5) Uani 1 1 d . A .
C16 C 0.1785(3) 0.6808(2) 0.23900(16) 0.0292(5) Uani 1 1 d . . .
H16 H 0.1664 0.7509 0.1906 0.035 Uiso 1 1 calc R A .
C17 C 0.2201(2) 0.5787(2) 0.23058(15) 0.0251(4) Uani 1 1 d . A .
S4 S 0.23157(6) 0.46728(5) 0.33127(4) 0.02539(13) Uani 1 1 d . . .
C18 C 0.2554(2) 0.5527(2) 0.15374(15) 0.0255(4) Uani 1 1 d . . .
C19 C 0.2492(2) 0.6361(2) 0.06637(15) 0.0251(4) Uani 1 1 d . A .
N5 N 0.2082(2) 0.74862(18) 0.04211(14) 0.0303(4) Uani 1 1 d . . .
S5 S 0.22017(8) 0.80127(6) -0.06301(4) 0.03824(17) Uani 1 1 d . A .
N6 N 0.2769(2) 0.6891(2) -0.08293(14) 0.0340(5) Uani 1 1 d . . .
C20 C 0.2890(2) 0.6017(2) -0.00499(15) 0.0270(4) Uani 1 1 d . A .
C21 C 0.3350(2) 0.4849(2) 0.01072(16) 0.0268(4) Uani 1 1 d . . .
C22 C 0.3345(3) 0.4139(2) 0.09785(17) 0.0307(5) Uani 1 1 d . A .
H22 H 0.3637 0.3353 0.1110 0.037 Uiso 1 1 calc R . .
N4 N 0.2968(2) 0.44490(18) 0.16621(14) 0.0298(4) Uani 1 1 d . A .
C23 C 0.3789(2) 0.4415(2) -0.05736(16) 0.0294(5) Uani 1 1 d DU A .
C24 C 0.383(2) 0.5025(12) -0.1495(8) 0.037(2) Uani 0.60 1 d PDU A 1
H24 H 0.3533 0.5825 -0.1769 0.044 Uiso 0.60 1 calc PR A 1
C25 C 0.4332(12) 0.4340(6) -0.1954(7) 0.0368(14) Uani 0.60 1 d PDU A 1
H25 H 0.4449 0.4611 -0.2568 0.044 Uiso 0.60 1 calc PR A 1
C26 C 0.4635(13) 0.3243(8) -0.1415(5) 0.0363(16) Uani 0.60 1 d PDU A 1
H26 H 0.4962 0.2651 -0.1617 0.044 Uiso 0.60 1 calc PR A 1
S6 S 0.4372(2) 0.30135(16) -0.03250(13) 0.0324(4) Uani 0.60 1 d PDU A 1
C24' C 0.4152(17) 0.3278(10) -0.0478(10) 0.040(3) Uani 0.40 1 d PDU A 2
H24' H 0.4080 0.2699 0.0060 0.048 Uiso 0.40 1 calc PR A 2
C25' C 0.461(2) 0.3050(13) -0.1200(8) 0.039(2) Uani 0.40 1 d PDU A 2
H25' H 0.4977 0.2321 -0.1209 0.047 Uiso 0.40 1 calc PR A 2
C26' C 0.4456(19) 0.4029(10) -0.1888(11) 0.038(2) Uani 0.40 1 d PDU A 2
H26' H 0.4648 0.4073 -0.2468 0.046 Uiso 0.40 1 calc PR A 2
S6' S 0.3876(8) 0.5210(4) -0.1637(3) 0.0353(8) Uani 0.40 1 d PDU A 2
C27 C 0.2267(3) 0.8264(2) 0.4058(2) 0.0403(6) Uani 1 1 d D A .
H27A H 0.2105 0.8973 0.3525 0.048 Uiso 1 1 calc R . .
H27B H 0.2088 0.8469 0.4577 0.048 Uiso 1 1 calc R . .
C28 C 0.3770(4) 0.7553(3) 0.4167(3) 0.0622(10) Uani 1 1 d D . .
H28 H 0.3726 0.6782 0.4306 0.075 Uiso 0.50 1 calc PR A 1
H28' H 0.4205 0.7901 0.4466 0.075 Uiso 0.30 1 calc PR A 2
H28" H 0.3828 0.7143 0.3769 0.075 Uiso 0.20 1 calc PR A 3
C29 C 0.4348(4) 0.7813(3) 0.3311(3) 0.0414(7) Uani 0.80 1 d PU A 1
H29A H 0.3717 0.7834 0.2864 0.050 Uiso 0.80 1 calc PR A 1
H29B H 0.5205 0.7201 0.3376 0.050 Uiso 0.80 1 calc PR A 1
C30 C 0.4627(5) 0.8957(4) 0.2968(3) 0.0511(9) Uani 0.80 1 d PU A 1
H30A H 0.3804 0.9558 0.2977 0.061 Uiso 0.80 1 calc PR A 1
H30B H 0.5356 0.8903 0.3369 0.061 Uiso 0.80 1 calc PR A 1
C31 C 0.5033(4) 0.9263(4) 0.2049(3) 0.0507(9) Uani 0.80 1 d PU A 1
H31A H 0.4281 0.9360 0.1644 0.061 Uiso 0.80 1 calc PR A 1
H31B H 0.5820 0.8637 0.2034 0.061 Uiso 0.80 1 calc PR A 1
C32 C 0.5397(6) 1.0345(4) 0.1716(4) 0.0699(14) Uani 0.80 1 d PU A 1
H32A H 0.5648 1.0512 0.1110 0.105 Uiso 0.80 1 calc PR A 1
H32B H 0.6160 1.0247 0.2104 0.105 Uiso 0.80 1 calc PR A 1
H32C H 0.4618 1.0970 0.1722 0.105 Uiso 0.80 1 calc PR A 1
C33 C 0.4466(6) 0.7406(6) 0.4974(4) 0.0420(12) Uani 0.50 1 d PU A 1
H33A H 0.4377 0.8163 0.4949 0.050 Uiso 0.50 1 calc PR A 1
H33B H 0.5438 0.7014 0.4978 0.050 Uiso 0.50 1 calc PR A 1
C34 C 0.3999(11) 0.6741(8) 0.5875(5) 0.0472(18) Uani 0.50 1 d PU A 1
H34A H 0.4545 0.6702 0.6368 0.071 Uiso 0.50 1 calc PR A 1
H34B H 0.4113 0.5975 0.5927 0.071 Uiso 0.50 1 calc PR A 1
H34C H 0.3045 0.7129 0.5897 0.071 Uiso 0.50 1 calc PR A 1
C29' C 0.4348(4) 0.7813(3) 0.3311(3) 0.0414(7) Uani 0.00 1 d PU A 2
C33' C 0.4435(12) 0.6349(10) 0.4685(8) 0.049(2) Uiso 0.30 1 d PU A 2
H33C H 0.5394 0.6137 0.4566 0.059 Uiso 0.30 1 calc PR A 2
H33D H 0.3998 0.5912 0.4497 0.059 Uiso 0.30 1 calc PR A 2
C34' C 0.4365(17) 0.6053(15) 0.5659(11) 0.071(3) Uiso 0.30 1 d PU A 2
H34D H 0.4810 0.5240 0.5985 0.107 Uiso 0.30 1 calc PR A 2
H34E H 0.3417 0.6256 0.5779 0.107 Uiso 0.30 1 calc PR A 2
H34F H 0.4820 0.6467 0.5850 0.107 Uiso 0.30 1 calc PR A 2
C29" C 0.4690(15) 0.8282(13) 0.3807(9) 0.054(3) Uiso 0.20 1 d PDU A 3
H29C H 0.5631 0.7846 0.4078 0.065 Uiso 0.20 1 calc PR A 3
H29D H 0.4378 0.8960 0.3946 0.065 Uiso 0.20 1 calc PR A 3
C30" C 0.461(2) 0.8633(18) 0.2769(9) 0.060(3) Uiso 0.20 1 d PDU A 3
H30C H 0.5041 0.7970 0.2624 0.072 Uiso 0.20 1 calc PR A 3
H30D H 0.3656 0.8981 0.2503 0.072 Uiso 0.20 1 calc PR A 3
C31" C 0.537(2) 0.9489(17) 0.2429(11) 0.066(3) Uiso 0.20 1 d PDU A 3
H31C H 0.6344 0.9103 0.2635 0.080 Uiso 0.20 1 calc PR A 3
H31D H 0.5027 1.0078 0.2669 0.080 Uiso 0.20 1 calc PR A 3
C32" C 0.517(3) 1.004(2) 0.1407(11) 0.076(5) Uiso 0.20 1 d PDU A 3
H32D H 0.6044 0.9841 0.1174 0.114 Uiso 0.20 1 calc PR A 3
H32E H 0.4795 1.0862 0.1208 0.114 Uiso 0.20 1 calc PR A 3
H32F H 0.4548 0.9768 0.1188 0.114 Uiso 0.20 1 calc PR A 3
C33" C 0.4283(13) 0.6643(9) 0.5076(7) 0.037(2) Uiso 0.20 1 d PDU A 3
H33E H 0.5271 0.6295 0.5100 0.044 Uiso 0.20 1 calc PR A 3
H33F H 0.3868 0.6051 0.5172 0.044 Uiso 0.20 1 calc PR A 3
C34" C 0.399(4) 0.705(2) 0.5831(12) 0.052(5) Uiso 0.20 1 d PDU A 3
H34G H 0.4334 0.6404 0.6400 0.078 Uiso 0.20 1 calc PR A 3
H34H H 0.3016 0.7395 0.5815 0.078 Uiso 0.20 1 calc PR A 3
H34I H 0.4441 0.7605 0.5762 0.078 Uiso 0.20 1 calc PR A 3
C35 C -0.0704(4) 0.8648(3) 0.3526(2) 0.0461(7) Uani 1 1 d DU A .
C36 C -0.1223(7) 0.9264(4) 0.4204(4) 0.0424(11) Uani 0.50 1 d PDU A 1
H36 H -0.0409 0.9304 0.4475 0.051 Uiso 0.50 1 calc PR A 1
C37 C -0.1871(6) 0.8570(4) 0.4961(3) 0.0283(9) Uani 0.50 1 d PDU A 1
H37A H -0.1335 0.7762 0.5148 0.034 Uiso 0.50 1 calc PR A 1
H37B H -0.2787 0.8676 0.4731 0.034 Uiso 0.50 1 calc PR A 1
C38 C -0.1989(8) 0.8866(6) 0.5802(4) 0.0568(15) Uani 0.50 1 d PDU A 1
H38A H -0.1087 0.8866 0.5964 0.068 Uiso 0.50 1 calc PR A 1
H38B H -0.2604 0.9653 0.5611 0.068 Uiso 0.50 1 calc PR A 1
C39 C -0.2458(7) 0.8176(5) 0.6652(5) 0.0498(15) Uani 0.50 1 d PDU A 1
H39A H -0.2381 0.8451 0.7119 0.060 Uiso 0.50 1 calc PR A 1
H39B H -0.1885 0.7373 0.6864 0.060 Uiso 0.50 1 calc PR A 1
C40 C -0.3930(9) 0.8291(11) 0.6462(8) 0.076(3) Uani 0.50 1 d PDU A 1
H40A H -0.4243 0.7843 0.7005 0.114 Uiso 0.50 1 calc PR A 1
H40B H -0.3999 0.8017 0.5999 0.114 Uiso 0.50 1 calc PR A 1
H40C H -0.4492 0.9085 0.6261 0.114 Uiso 0.50 1 calc PR A 1
C41 C -0.2152(8) 1.0456(5) 0.3724(5) 0.0598(16) Uani 0.50 1 d PDU A 1
H41A H -0.2583 1.0747 0.4167 0.072 Uiso 0.50 1 calc PR A 1
H41B H -0.2876 1.0453 0.3353 0.072 Uiso 0.50 1 calc PR A 1
C42 C -0.1415(9) 1.1277(6) 0.3117(6) 0.0542(19) Uani 0.50 1 d PDU A 1
H42A H -0.2071 1.2036 0.2824 0.081 Uiso 0.50 1 calc PR A 1
H42B H -0.1003 1.1005 0.2667 0.081 Uiso 0.50 1 calc PR A 1
H42C H -0.0711 1.1301 0.3481 0.081 Uiso 0.50 1 calc PR A 1
C36' C -0.1762(11) 0.9294(8) 0.3955(7) 0.035(2) Uiso 0.20 1 d PDU A 2
H36' H -0.2740 0.9480 0.3777 0.042 Uiso 0.20 1 calc PR A 2
C37' C -0.1159(18) 0.8482(13) 0.4947(8) 0.066(3) Uiso 0.20 1 d PDU A 2
H37C H -0.1419 0.7793 0.5137 0.079 Uiso 0.20 1 calc PR A 2
H37D H -0.0161 0.8260 0.5005 0.079 Uiso 0.20 1 calc PR A 2
C38' C -0.1762(15) 0.9162(16) 0.5513(8) 0.071(3) Uiso 0.20 1 d PDU A 2
H38C H -0.1649 0.9915 0.5290 0.086 Uiso 0.20 1 calc PR A 2
H38D H -0.1443 0.8743 0.6153 0.086 Uiso 0.20 1 calc PR A 2
C39' C -0.3217(12) 0.9199(12) 0.5273(8) 0.040(2) Uiso 0.20 1 d PDU A 2
H39C H -0.3883 0.9969 0.5069 0.049 Uiso 0.20 1 calc PR A 2
H39D H -0.3237 0.8876 0.4829 0.049 Uiso 0.20 1 calc PR A 2
C40' C -0.3402(18) 0.8431(15) 0.6205(10) 0.043(3) Uiso 0.20 1 d PDU A 2
H40D H -0.4199 0.8210 0.6177 0.064 Uiso 0.20 1 calc PR A 2
H40E H -0.3525 0.8836 0.6597 0.064 Uiso 0.20 1 calc PR A 2
H40F H -0.2601 0.7755 0.6437 0.064 Uiso 0.20 1 calc PR A 2
C41' C -0.1179(12) 1.0343(8) 0.3910(7) 0.0310(19) Uiso 0.20 1 d PDU A 2
H41C H -0.1497 1.0606 0.4388 0.037 Uiso 0.20 1 calc PR A 2
H41D H -0.0180 1.0093 0.3960 0.037 Uiso 0.20 1 calc PR A 2
C42' C -0.179(2) 1.1266(15) 0.2996(12) 0.049(5) Uiso 0.20 1 d PDU A 2
H42D H -0.1516 1.1926 0.2906 0.073 Uiso 0.20 1 calc PR A 2
H42E H -0.2773 1.1481 0.2959 0.073 Uiso 0.20 1 calc PR A 2
H42F H -0.1456 1.0983 0.2537 0.073 Uiso 0.20 1 calc PR A 2
C36" C -0.1004(10) 0.9665(7) 0.3770(6) 0.0447(18) Uiso 0.30 1 d PDU A 3
H36" H -0.0201 0.9928 0.3660 0.054 Uiso 0.30 1 calc PR A 3
C37" C -0.1142(9) 0.9271(8) 0.4769(6) 0.0402(17) Uiso 0.30 1 d PDU A 3
H37E H -0.0276 0.8697 0.5091 0.048 Uiso 0.30 1 calc PR A 3
H37F H -0.1285 0.9923 0.4934 0.048 Uiso 0.30 1 calc PR A 3
C38" C -0.2267(12) 0.8778(11) 0.5094(7) 0.046(2) Uiso 0.30 1 d PDU A 3
H38E H -0.2095 0.8086 0.4980 0.055 Uiso 0.30 1 calc PR A 3
H38F H -0.3135 0.9327 0.4754 0.055 Uiso 0.30 1 calc PR A 3
C39" C -0.2382(13) 0.8483(13) 0.6108(8) 0.061(2) Uiso 0.30 1 d PDU A 3
H39E H -0.1711 0.7743 0.6470 0.074 Uiso 0.30 1 calc PR A 3
H39F H -0.2238 0.9067 0.6277 0.074 Uiso 0.30 1 calc PR A 3
C40" C -0.382(2) 0.845(3) 0.6233(17) 0.094(6) Uiso 0.30 1 d PDU A 3
H40G H -0.3977 0.8264 0.6858 0.141 Uiso 0.30 1 calc PR A 3
H40H H -0.3948 0.7873 0.6054 0.141 Uiso 0.30 1 calc PR A 3
H40I H -0.4470 0.9187 0.5866 0.141 Uiso 0.30 1 calc PR A 3
C41" C -0.2213(12) 1.0631(8) 0.3168(9) 0.056(2) Uiso 0.30 1 d PDU A 3
H41E H -0.3015 1.0380 0.3237 0.067 Uiso 0.30 1 calc PR A 3
H41F H -0.2018 1.0834 0.2541 0.067 Uiso 0.30 1 calc PR A 3
C42" C -0.2526(15) 1.1674(10) 0.3390(11) 0.069(3) Uiso 0.30 1 d PDU A 3
H42G H -0.3321 1.2268 0.3006 0.104 Uiso 0.30 1 calc PR A 3
H42H H -0.1750 1.1947 0.3293 0.104 Uiso 0.30 1 calc PR A 3
H42I H -0.2707 1.1474 0.4012 0.104 Uiso 0.30 1 calc PR A 3

loop_
_atom_site_aniso_label
_atom_site_aniso_U_11
_atom_site_aniso_U_22
_atom_site_aniso_U_33
_atom_site_aniso_U_23
_atom_site_aniso_U_13
_atom_site_aniso_U_12
S1 0.0854(12) 0.0314(6) 0.0368(6) -0.0164(5) 0.0136(6) -0.0262(7)
C1 0.061(3) 0.0364(19) 0.031(2) -0.0073(18) 0.004(2) -0.0212(19)
C2 0.053(3) 0.039(2) 0.0288(17) -0.0119(17) 0.0082(16) -0.0159(19)
C3 0.067(5) 0.041(3) 0.041(3) -0.009(2) -0.004(3) -0.012(3)
C4 0.0329(11) 0.0280(10) 0.0285(11) -0.0100(9) 0.0056(9) -0.0087(9)
S1' 0.044(2) 0.0366(17) 0.0304(18) -0.0099(14) 0.0006(16) -0.0148(15)
C1' 0.064(5) 0.036(5) 0.029(4) -0.005(4) 0.007(4) -0.028(4)
C2' 0.060(5) 0.032(4) 0.035(5) -0.007(4) 0.003(4) -0.015(4)
C3' 0.008(2) 0.026(3) 0.023(3) -0.013(2) 0.007(2) -0.006(2)
C5 0.0247(9) 0.0277(10) 0.0253(10) -0.0118(8) 0.0040(8) -0.0076(8)
C6 0.0234(9) 0.0280(10) 0.0210(9) -0.0114(8) 0.0033(7) -0.0075(8)
N3 0.0285(9) 0.0297(9) 0.0202(8) -0.0119(7) 0.0043(7) -0.0082(7)
S2 0.0342(3) 0.0288(3) 0.0207(3) -0.0133(2) 0.0065(2) -0.0084(2)
N2 0.0313(9) 0.0293(9) 0.0212(9) -0.0128(7) 0.0058(7) -0.0084(7)
C7 0.0244(9) 0.0286(10) 0.0201(9) -0.0115(8) 0.0046(7) -0.0075(8)
C8 0.0262(9) 0.0307(11) 0.0217(10) -0.0138(8) 0.0058(8) -0.0094(8)
C9 0.0317(11) 0.0288(11) 0.0272(11) -0.0140(9) 0.0064(9) -0.0089(9)
N1 0.0316(9) 0.0298(10) 0.0246(9) -0.0143(8) 0.0066(7) -0.0083(8)
C10 0.0269(10) 0.0320(11) 0.0212(10) -0.0143(8) 0.0068(8) -0.0104(8)
C11 0.0335(11) 0.0313(11) 0.0238(10) -0.0158(9) 0.0082(8) -0.0116(9)
C12 0.0345(11) 0.0281(10) 0.0232(10) -0.0135(8) 0.0073(8) -0.0100(9)
Si1 0.0481(4) 0.0268(3) 0.0244(3) -0.0137(3) 0.0086(3) -0.0122(3)
C13 0.0287(10) 0.0282(10) 0.0220(10) -0.0131(8) 0.0073(8) -0.0096(8)
S3 0.0327(3) 0.0279(3) 0.0212(3) -0.0130(2) 0.0080(2) -0.0090(2)
C14 0.0290(10) 0.0269(10) 0.0221(10) -0.0129(8) 0.0063(8) -0.0089(8)
C15 0.0399(12) 0.0268(11) 0.0230(10) -0.0123(9) 0.0074(9) -0.0101(9)
C16 0.0401(12) 0.0277(11) 0.0218(10) -0.0114(8) 0.0079(9) -0.0121(9)
C17 0.0287(10) 0.0282(10) 0.0206(9) -0.0114(8) 0.0058(8) -0.0102(8)
S4 0.0316(3) 0.0263(3) 0.0200(2) -0.0117(2) 0.00667(19) -0.0089(2)
C18 0.0284(10) 0.0310(11) 0.0206(9) -0.0124(8) 0.0058(8) -0.0119(8)
C19 0.0261(9) 0.0305(11) 0.0216(10) -0.0120(8) 0.0049(8) -0.0114(8)
N5 0.0363(10) 0.0306(10) 0.0226(9) -0.0107(8) 0.0062(8) -0.0094(8)
S5 0.0538(4) 0.0330(3) 0.0230(3) -0.0085(2) 0.0085(3) -0.0115(3)
N6 0.0412(11) 0.0388(11) 0.0225(9) -0.0127(9) 0.0070(8) -0.0133(9)
C20 0.0271(10) 0.0351(12) 0.0221(10) -0.0135(9) 0.0050(8) -0.0121(9)
C21 0.0281(10) 0.0356(12) 0.0241(10) -0.0171(9) 0.0069(8) -0.0138(9)
C22 0.0406(12) 0.0309(11) 0.0263(11) -0.0155(9) 0.0097(9) -0.0145(10)
N4 0.0395(11) 0.0312(10) 0.0235(9) -0.0141(8) 0.0081(8) -0.0143(8)
C23 0.0266(10) 0.0416(13) 0.0285(11) -0.0213(10) 0.0081(8) -0.0131(9)
C24 0.034(3) 0.047(4) 0.035(4) -0.020(3) 0.005(3) -0.014(3)
C25 0.037(3) 0.050(4) 0.030(2) -0.022(3) 0.006(2) -0.015(3)
C26 0.038(2) 0.052(4) 0.031(3) -0.029(3) 0.010(3) -0.017(3)
S6 0.0335(9) 0.0387(8) 0.0350(8) -0.0238(7) 0.0095(6) -0.0139(6)
C24' 0.037(4) 0.051(5) 0.039(4) -0.023(4) 0.010(3) -0.016(4)
C25' 0.039(3) 0.046(4) 0.039(4) -0.025(4) 0.007(4) -0.012(3)
C26' 0.038(4) 0.051(5) 0.035(4) -0.030(4) 0.008(3) -0.011(4)
S6' 0.0348(12) 0.0505(19) 0.0269(13) -0.0233(13) 0.0073(11) -0.0125(14)
C27 0.0479(15) 0.0323(13) 0.0402(15) -0.0144(11) 0.0073(12) -0.0128(11)
C28 0.057(2) 0.057(2) 0.048(2) -0.0127(16) 0.0004(16) 0.0038(17)
C29 0.0396(16) 0.0441(18) 0.0425(18) -0.0196(15) 0.0076(14) -0.0134(14)
C30 0.0479(19) 0.053(2) 0.060(2) -0.0260(18) 0.0113(17) -0.0235(17)
C31 0.0423(18) 0.050(2) 0.063(2) -0.0259(19) 0.0171(17) -0.0157(16)
C32 0.079(3) 0.051(3) 0.079(4) -0.016(2) 0.024(3) -0.035(2)
C33 0.037(2) 0.049(3) 0.034(3) -0.014(2) 0.005(2) -0.009(2)
C34 0.050(3) 0.055(5) 0.030(3) -0.010(3) 0.005(2) -0.017(4)
C29' 0.0396(16) 0.0441(18) 0.0425(18) -0.0196(15) 0.0076(14) -0.0134(14)
C35 0.0594(17) 0.0321(13) 0.0420(15) -0.0190(11) 0.0031(13) -0.0030(12)
C36 0.048(2) 0.035(2) 0.049(3) -0.022(2) 0.017(2) -0.0130(19)
C37 0.031(2) 0.0293(19) 0.034(2) -0.0226(16) 0.0160(17) -0.0114(16)
C38 0.064(3) 0.050(3) 0.058(3) -0.020(3) 0.022(3) -0.024(2)
C39 0.060(3) 0.027(2) 0.057(3) -0.014(2) 0.028(3) -0.012(2)
C40 0.083(6) 0.053(5) 0.075(6) -0.017(4) 0.034(5) -0.015(4)
C41 0.068(3) 0.050(3) 0.050(3) -0.021(2) 0.011(3) -0.005(3)
C42 0.054(4) 0.042(3) 0.049(4) -0.001(3) 0.003(3) -0.014(3)

loop_
_atom_type_symbol
_atom_type_description
_atom_type_scat_dispersion_real
_atom_type_scat_dispersion_imag
_atom_type_scat_source
C C -0.0020 0.0020 'WCROMER Program in WinGX L.Kissel & R.H.Pratt Acta Cryst A46 170 1990'
H H 0.0000 0.0000 'WCROMER Program in WinGX L.Kissel & R.H.Pratt Acta Cryst A46 170 1990'
N N -0.0031 0.0040 'WCROMER Program in WinGX L.Kissel & R.H.Pratt Acta Cryst A46 170 1990'
Si Si 0.0833 0.0850 'WCROMER Program in WinGX L.Kissel & R.H.Pratt Acta Cryst A46 170 1990'
S S 0.1206 0.1480 'WCROMER Program in WinGX L.Kissel & R.H.Pratt Acta Cryst A46 170 1990'

loop_
_geom_angle_atom_site_label_1
_geom_angle_atom_site_label_2
_geom_angle_atom_site_label_3
_geom_angle
C1 S1 C4 92.4(2)
S1 C1 H1 123.9
S1 C1 C2 112.1(5)
H1 C1 C2 123.9
C1 C2 H2 124.2
C1 C2 C3 111.6(7)
H2 C2 C3 124.2
C2 C3 H3 122.9
C2 C3 C4 114.2(9)
H3 C3 C4 122.9
S1 C4 C3 108.5(5)
S1 C4 S1' 112.0(3)
S1 C4 C3' 5.3(6)
S1 C4 C5 122.0(2)
C3 C4 S1' 9.6(7)
C3 C4 C3' 105.2(9)
C3 C4 C5 129.1(6)
S1' C4 C3' 109.4(6)
S1' C4 C5 125.9(4)
C3' C4 C5 124.6(6)
C4 S1' C1' 94.3(8)
S1' C1' H1' 123.5
S1' C1' C2' 112.9(14)
H1' C1' C2' 123.5
C1' C2' H2' 124.8
C1' C2' C3' 110.3(15)
H2' C2' C3' 124.8
C4 C3' C2' 112.5(12)
C4 C3' H3' 123.7
C2' C3' H3' 123.7
C4 C5 C6 123.5(2)
C4 C5 C9 122.2(2)
C6 C5 C9 114.3(2)
C5 C6 N3 127.4(2)
C5 C6 C7 119.4(2)
N3 C6 C7 113.1(2)
C6 N3 S2 106.08(16)
N3 S2 N2 101.31(11)
S2 N2 C7 106.22(16)
C6 C7 N2 113.3(2)
C6 C7 C8 119.9(2)
N2 C7 C8 126.9(2)
C7 C8 N1 119.1(2)
C7 C8 C10 123.5(2)
N1 C8 C10 117.4(2)
C5 C9 H9 116.5
C5 C9 N1 127.0(2)
H9 C9 N1 116.5
C8 N1 C9 120.3(2)
C8 C10 C11 131.2(2)
C8 C10 S3 116.96(17)
C11 C10 S3 111.81(17)
C10 C11 H11 123.5
C10 C11 C12 113.0(2)
H11 C11 C12 123.5
C11 C12 Si1 141.35(19)
C11 C12 C13 110.8(2)
Si1 C12 C13 107.78(17)
C12 Si1 C15 91.10(11)
C12 Si1 C27 111.27(13)
C12 Si1 C35 117.07(14)
C15 Si1 C27 113.73(13)
C15 Si1 C35 111.31(13)
C27 Si1 C35 111.08(14)
C12 C13 S3 113.76(17)
C12 C13 C14 116.5(2)
S3 C13 C14 129.75(18)
C10 S3 C13 90.64(11)
C13 C14 C15 116.5(2)
C13 C14 S4 129.40(18)
C15 C14 S4 114.09(17)
Si1 C15 C14 108.08(17)
Si1 C15 C16 141.72(19)
C14 C15 C16 110.2(2)
C15 C16 H16 123.3
C15 C16 C17 113.5(2)
H16 C16 C17 123.3
C16 C17 S4 111.67(17)
C16 C17 C18 130.6(2)
S4 C17 C18 117.78(18)
C14 S4 C17 90.58(11)
C17 C18 C19 123.8(2)
C17 C18 N4 117.2(2)
C19 C18 N4 118.9(2)
C18 C19 N5 126.5(2)
C18 C19 C20 119.6(2)
N5 C19 C20 113.8(2)
C19 N5 S5 105.59(16)
N5 S5 N6 101.46(11)
S5 N6 C20 106.22(17)
C19 C20 N6 112.9(2)
C19 C20 C21 120.1(2)
N6 C20 C21 126.9(2)
C20 C21 C22 114.1(2)
C20 C21 C23 124.2(2)
C22 C21 C23 121.7(2)
C21 C22 H22 116.7
C21 C22 N4 126.6(2)
H22 C22 N4 116.7
C18 N4 C22 120.6(2)
C21 C23 C24 128.7(7)
C21 C23 S6 121.3(2)
C21 C23 C24' 127.0(6)
C21 C23 S6' 124.9(3)
C24 C23 S6 110.0(6)
C24 C23 C24' 104.0(10)
C24 C23 S6' 4.8(9)
S6 C23 C24' 8.6(7)
S6 C23 S6' 113.7(2)
C24' C23 S6' 108.0(6)
C23 C24 H24 123.2
C23 C24 C25 113.7(11)
H24 C24 C25 123.2
C24 C25 H25 124.4
C24 C25 C26 111.2(10)
H25 C25 C26 124.4
C25 C26 H26 123.2
C25 C26 S6 113.6(8)
H26 C26 S6 123.2
C23 S6 C26 91.5(4)
C23 C24' H24' 121.5
C23 C24' C25' 117.0(12)
H24' C24' C25' 121.5
C24' C25' H25' 125.8
C24' C25' C26' 108.4(14)
H25' C25' C26' 125.8
C25' C26' H26' 122.7
C25' C26' S6' 114.6(13)
H26' C26' S6' 122.7
C23 S6' C26' 91.5(6)
Si1 C27 H27A 108.3
Si1 C27 H27B 108.3
Si1 C27 C28 116.1(2)
H27A C27 H27B 107.4
H27A C27 C28 108.3
H27B C27 C28 108.3
C27 C28 H28 102.4
C27 C28 H28' 102.0
C27 C28 H28" 105.0
C27 C28 C29 111.7(3)
C27 C28 C33 111.6(4)
C27 C28 C33' 129.3(6)
C27 C28 C29" 112.8(7)
C27 C28 C33" 114.7(6)
H28 C28 H28' 135.8
H28 C28 H28" 50.3
H28 C28 C29 102.4
H28 C28 C33 102.4
H28 C28 C33' 35.5
H28 C28 C29" 142.1
H28 C28 C33" 60.4
H28' C28 H28" 149.4
H28' C28 C29 102.0
H28' C28 C33 33.9
H28' C28 C33' 102.0
H28' C28 C29" 50.1
H28' C28 C33" 76.1
H28" C28 C29 54.3
H28" C28 C33 138.8
H28" C28 C33' 71.5
H28" C28 C29" 105.0
H28" C28 C33" 105.0
C29 C28 C33 123.2(4)
C29 C28 C33' 106.1(6)
C29 C28 C29" 52.1(6)
C29 C28 C33" 133.0(6)
C33 C28 C33' 71.0(6)
C33 C28 C29" 78.0(6)
C33 C28 C33" 42.2(6)
C33' C28 C29" 117.0(8)
C33' C28 C33" 34.0(6)
C29" C28 C33" 113.2(8)
C28 C29 H29A 108.9
C28 C29 H29B 108.9
C28 C29 C30 113.3(4)
H29A C29 H29B 107.7
H29A C29 C30 108.9
H29B C29 C30 108.9
C29 C30 H30A 109.3
C29 C30 H30B 109.3
C29 C30 C31 111.5(4)
H30A C30 H30B 108.0
H30A C30 C31 109.3
H30B C30 C31 109.3
C30 C31 H31A 109.1
C30 C31 H31B 109.1
C30 C31 C32 112.7(4)
H31A C31 H31B 107.8
H31A C31 C32 109.1
H31B C31 C32 109.1
C31 C32 H32A 109.5
C31 C32 H32B 109.5
C31 C32 H32C 109.5
H32A C32 H32B 109.5
H32A C32 H32C 109.5
H32B C32 H32C 109.5
C28 C33 H33A 107.9
C28 C33 H33B 107.9
C28 C33 C34 117.5(6)
H33A C33 H33B 107.2
H33A C33 C34 107.9
H33B C33 C34 107.9
C33 C34 H34A 109.5
C33 C34 H34B 109.5
C33 C34 H34C 109.5
H34A C34 H34B 109.5
H34A C34 H34C 109.5
H34B C34 H34C 109.5
C28 C33' H33C 109.3
C28 C33' H33D 109.3
C28 C33' C34' 111.6(11)
H33C C33' H33D 108.0
H33C C33' C34' 109.3
H33D C33' C34' 109.3
C33' C34' H34D 109.5
C33' C34' H34E 109.5
C33' C34' H34F 109.5
H34D C34' H34E 109.5
H34D C34' H34F 109.5
H34E C34' H34F 109.5
C28 C29" H29C 110.3
C28 C29" H29D 110.3
C28 C29" C30" 106.9(9)
H29C C29" H29D 108.6
H29C C29" C30" 110.3
H29D C29" C30" 110.3
C29" C30" H30C 110.8
C29" C30" H30D 110.8
C29" C30" C31" 104.8(11)
H30C C30" H30D 108.9
H30C C30" C31" 110.8
H30D C30" C31" 110.8
C30" C31" H31C 109.7
C30" C31" H31D 109.7
C30" C31" C32" 109.8(13)
H31C C31" H31D 108.2
H31C C31" C32" 109.7
H31D C31" C32" 109.7
C31" C32" H32D 109.5
C31" C32" H32E 109.5
C31" C32" H32F 109.5
H32D C32" H32E 109.5
H32D C32" H32F 109.5
H32E C32" H32F 109.5
C28 C33" H33E 108.7
C28 C33" H33F 108.7
C28 C33" C34" 114.4(11)
H33E C33" H33F 107.6
H33E C33" C34" 108.7
H33F C33" C34" 108.7
C33" C34" H34G 109.5
C33" C34" H34H 109.5
C33" C34" H34I 109.5
H34G C34" H34H 109.5
H34G C34" H34I 109.5
H34H C34" H34I 109.5
Si1 C35 C36 110.2(3)
Si1 C35 C36' 132.5(5)
Si1 C35 C36" 115.0(4)
C36 C35 C36' 25.0(4)
C36 C35 C36" 28.9(4)
C36' C35 C36" 40.2(6)
C35 C36 H36 107.3
C35 C36 C37 111.2(4)
C35 C36 C41 111.6(5)
H36 C36 C37 107.3
H36 C36 C41 107.3
C37 C36 C41 111.9(5)
C36 C37 H37A 108.4
C36 C37 H37B 108.4
C36 C37 C38 115.4(4)
H37A C37 H37B 107.5
H37A C37 C38 108.4
H37B C37 C38 108.4
C37 C38 H38A 106.8
C37 C38 H38B 106.8
C37 C38 C39 122.3(6)
H38A C38 H38B 106.6
H38A C38 C39 106.8
H38B C38 C39 106.8
C38 C39 H39A 110.0
C38 C39 H39B 110.0
C38 C39 C40 108.7(7)
H39A C39 H39B 108.3
H39A C39 C40 110.0
H39B C39 C40 110.0
C39 C40 H40A 109.5
C39 C40 H40B 109.5
C39 C40 H40C 109.5
H40A C40 H40B 109.5
H40A C40 H40C 109.5
H40B C40 H40C 109.5
C36 C41 H41A 108.9
C36 C41 H41B 108.9
C36 C41 C42 113.4(6)
H41A C41 H41B 107.7
H41A C41 C42 108.9
H41B C41 C42 108.9
C41 C42 H42A 109.5
C41 C42 H42B 109.5
C41 C42 H42C 109.5
H42A C42 H42B 109.5
H42A C42 H42C 109.5
H42B C42 H42C 109.5
C35 C36' H36' 119.1
C35 C36' C37' 95.9(8)
C35 C36' C41' 102.9(7)
H36' C36' C37' 119.1
H36' C36' C41' 119.1
C37' C36' C41' 96.0(9)
C36' C37' H37C 110.6
C36' C37' H37D 110.6
C36' C37' C38' 105.9(9)
H37C C37' H37D 108.7
H37C C37' C38' 110.6
H37D C37' C38' 110.6
C37' C38' H38C 113.5
C37' C38' H38D 113.5
C37' C38' C39' 90.8(10)
H38C C38' H38D 110.8
H38C C38' C39' 113.5
H38D C38' C39' 113.5
C38' C39' H39C 112.5
C38' C39' H39D 112.5
C38' C39' C40' 96.1(9)
H39C C39' H39D 110.0
H39C C39' C40' 112.5
H39D C39' C40' 112.5
C39' C40' H40D 109.5
C39' C40' H40E 109.5
C39' C40' H40F 109.5
H40D C40' H40E 109.5
H40D C40' H40F 109.5
H40E C40' H40F 109.5
C36' C41' H41C 111.2
C36' C41' H41D 111.2
C36' C41' C42' 103.0(9)
H41C C41' H41D 109.1
H41C C41' C42' 111.2
H41D C41' C42' 111.2
C41' C42' H42D 109.5
C41' C42' H42E 109.5
C41' C42' H42F 109.5
H42D C42' H42E 109.5
H42D C42' H42F 109.5
H42E C42' H42F 109.5
C35 C36" H36" 107.5
C35 C36" C37" 108.2(6)
C35 C36" C41" 110.4(7)
H36" C36" C37" 107.5
H36" C36" C41" 107.5
C37" C36" C41" 115.5(9)
C36" C37" H37E 108.2
C36" C37" H37F 108.2
C36" C37" C38" 116.4(8)
H37E C37" H37F 107.3
H37E C37" C38" 108.2
H37F C37" C38" 108.2
C37" C38" H38E 109.2
C37" C38" H38F 109.2
C37" C38" C39" 112.2(9)
H38E C38" H38F 107.9
H38E C38" C39" 109.2
H38F C38" C39" 109.2
C38" C39" H39E 110.9
C38" C39" H39F 110.9
C38" C39" C40" 104.5(11)
H39E C39" H39F 108.9
H39E C39" C40" 110.9
H39F C39" C40" 110.9
C39" C40" H40G 109.5
C39" C40" H40H 109.5
C39" C40" H40I 109.5
H40G C40" H40H 109.5
H40G C40" H40I 109.5
H40H C40" H40I 109.5
C36" C41" H41E 109.3
C36" C41" H41F 109.3
C36" C41" C42" 111.5(9)
H41E C41" H41F 108.0
H41E C41" C42" 109.3
H41F C41" C42" 109.3
C41" C42" H42G 109.5
C41" C42" H42H 109.5
C41" C42" H42I 109.5
H42G C42" H42H 109.5
H42G C42" H42I 109.5
H42H C42" H42I 109.5

loop_
_geom_bond_atom_site_label_1
_geom_bond_atom_site_label_2
_geom_bond_distance
S1 C1 1.725(5)
S1 C4 1.691(3)
C1 H1 0.9500
C1 C2 1.333(7)
C2 H2 0.9500
C2 C3 1.387(13)
C3 H3 0.9500
C3 C4 1.402(11)
C4 S1' 1.582(8)
C4 C3' 1.468(13)
C4 C5 1.453(3)
S1' C1' 1.707(14)
C1' H1' 0.9500
C1' C2' 1.326(15)
C2' H2' 0.9500
C2' C3' 1.386(17)
C3' H3' 0.9500
C5 C6 1.434(3)
C5 C9 1.376(3)
C6 N3 1.347(3)
C6 C7 1.431(3)
N3 S2 1.616(2)
S2 N2 1.607(2)
N2 C7 1.348(3)
C7 C8 1.431(3)
C8 N1 1.324(3)
C8 C10 1.447(3)
C9 H9 0.9500
C9 N1 1.351(3)
C10 C11 1.386(3)
C10 S3 1.738(2)
C11 H11 0.9500
C11 C12 1.410(3)
C12 Si1 1.884(3)
C12 C13 1.396(3)
Si1 C15 1.884(2)
Si1 C27 1.869(3)
Si1 C35 1.874(3)
C13 S3 1.704(2)
C13 C14 1.448(3)
C14 C15 1.388(3)
C14 S4 1.707(2)
C15 C16 1.417(3)
C16 H16 0.9500
C16 C17 1.379(3)
C17 S4 1.734(2)
C17 C18 1.446(3)
C18 C19 1.433(3)
C18 N4 1.324(3)
C19 N5 1.346(3)
C19 C20 1.428(3)
N5 S5 1.612(2)
S5 N6 1.610(2)
N6 C20 1.344(3)
C20 C21 1.426(3)
C21 C22 1.384(3)
C21 C23 1.456(3)
C22 H22 0.9500
C22 N4 1.353(3)
C23 C24 1.423(12)
C23 S6 1.690(3)
C23 C24' 1.417(13)
C23 S6' 1.680(5)
C24 H24 0.9500
C24 C25 1.387(15)
C25 H25 0.9500
C25 C26 1.345(9)
C26 H26 0.9500
C26 S6 1.724(8)
C24' H24' 0.9500
C24' C25' 1.375(17)
C25' H25' 0.9500
C25' C26' 1.337(12)
C26' H26' 0.9500
C26' S6' 1.733(12)
C27 H27A 0.9900
C27 H27B 0.9900
C27 C28 1.542(5)
C28 H28 1.0000
C28 H28' 1.0000
C28 H28" 1.0000
C28 C29 1.472(5)
C28 C33 1.445(7)
C28 C33' 1.462(12)
C28 C29" 1.540(9)
C28 C33" 1.500(9)
C29 H29A 0.9900
C29 H29B 0.9900
C29 C30 1.555(6)
C30 H30A 0.9900
C30 H30B 0.9900
C30 C31 1.490(7)
C31 H31A 0.9900
C31 H31B 0.9900
C31 C32 1.526(6)
C32 H32A 0.9800
C32 H32B 0.9800
C32 H32C 0.9800
C33 H33A 0.9900
C33 H33B 0.9900
C33 C34 1.566(10)
C34 H34A 0.9800
C34 H34B 0.9800
C34 H34C 0.9800
C33' H33C 0.9900
C33' H33D 0.9900
C33' C34' 1.50(2)
C34' H34D 0.9800
C34' H34E 0.9800
C34' H34F 0.9800
C29" H29C 0.9900
C29" H29D 0.9900
C29" C30" 1.579(11)
C30" H30C 0.9900
C30" H30D 0.9900
C30" C31" 1.536(11)
C31" H31C 0.9900
C31" H31D 0.9900
C31" C32" 1.541(11)
C32" H32D 0.9800
C32" H32E 0.9800
C32" H32F 0.9800
C33" H33E 0.9900
C33" H33F 0.9900
C33" C34" 1.528(11)
C34" H34G 0.9800
C34" H34H 0.9800
C34" H34I 0.9800
C35 C36 1.624(6)
C35 C36' 1.523(9)
C35 C36" 1.523(8)
C36 H36 1.0000
C36 C37 1.530(6)
C36 C41 1.506(7)
C37 H37A 0.9900
C37 H37B 0.9900
C37 C38 1.573(7)
C38 H38A 0.9900
C38 H38B 0.9900
C38 C39 1.518(7)
C39 H39A 0.9900
C39 H39B 0.9900
C39 C40 1.531(9)
C40 H40A 0.9800
C40 H40B 0.9800
C40 H40C 0.9800
C41 H41A 0.9900
C41 H41B 0.9900
C41 C42 1.572(8)
C42 H42A 0.9800
C42 H42B 0.9800
C42 H42C 0.9800
C36' H36' 1.0000
C36' C37' 1.583(10)
C36' C41' 1.696(9)
C37' H37C 0.9900
C37' H37D 0.9900
C37' C38' 1.544(11)
C38' H38C 0.9900
C38' H38D 0.9900
C38' C39' 1.568(11)
C39' H39C 0.9900
C39' H39D 0.9900
C39' C40' 1.532(10)
C40' H40D 0.9800
C40' H40E 0.9800
C40' H40F 0.9800
C41' H41C 0.9900
C41' H41D 0.9900
C41' C42' 1.528(10)
C42' H42D 0.9800
C42' H42E 0.9800
C42' H42F 0.9800
C36" H36" 1.0000
C36" C37" 1.536(9)
C36" C41" 1.529(9)
C37" H37E 0.9900
C37" H37F 0.9900
C37" C38" 1.518(9)
C38" H38E 0.9900
C38" H38F 0.9900
C38" C39" 1.566(10)
C39" H39E 0.9900
C39" H39F 0.9900
C39" C40" 1.532(11)
C40" H40G 0.9800
C40" H40H 0.9800
C40" H40I 0.9800
C41" H41E 0.9900
C41" H41F 0.9900
C41" C42" 1.534(10)
C42" H42G 0.9800
C42" H42H 0.9800
C42" H42I 0.9800
